data_2242258
loop_
_publ_author_name
'Li, Guo-Ling'
'Sato, Osamu'

_publ_section_title
;
 A compressed octahedral cobalt(II) complex in the crystal structure of
 diaqua[6,6'-sulfanediylbis(2,2'-bipyridine)]cobalt(II) dinitrate
;
_journal_coeditor_code WM5395
_journal_issue 7
_journal_name_full 'Acta Crystallographica Section E'
_journal_page_first 993
_journal_page_last 995
_journal_paper_doi 10.1107/S2056989017008428
_journal_volume 73
_journal_year 2017
_chemical_formula_iupac '[Co (C20 H14 N4 S) (H2 O)2] (N O3)2'
_chemical_formula_moiety 'C20 H18 Co N4 O2 S 2+, 2(N O3 -)'
_chemical_formula_sum 'C20 H18 Co N6 O8 S'
_chemical_formula_weight 561.39
_chemical_name_systematic
;
Diaqua[6,6'-sulfanediylbis(2,2'-bipyridine)]cobalt(II) dinitrate
;
_space_group_crystal_system monoclinic
_space_group_IT_number 14
_space_group_name_Hall '-P 2ybc'
_space_group_name_H-M_alt 'P 1 21/c 1'
_symmetry_space_group_name_Hall '-P 2ybc'
_symmetry_space_group_name_H-M 'P 1 21/c 1'
_atom_sites_solution_hydrogens mixed
_audit_creation_method SHELXL-2014/6
_cell_angle_alpha 90
_cell_angle_beta 110.50(3)
_cell_angle_gamma 90
_cell_formula_units_Z 4
_cell_length_a 13.412(3)
_cell_length_b 11.421(2)
_cell_length_c 15.441(3)
_cell_measurement_reflns_used 5682
_cell_measurement_temperature 123(2)
_cell_measurement_theta_max 27.4662
_cell_measurement_theta_min 3.0651
_cell_volume 2215.4(9)
_computing_cell_refinement
;
CrystalClear (Rigaku, 2008)
;
_computing_data_collection
;
CrystalClear (Rigaku, 2008)
;
_computing_data_reduction
;
CrystalClear (Rigaku, 2008)
;
_computing_molecular_graphics
;
SHELXTL (Sheldrick, 2008)
;
_computing_publication_material
;
publCIF (Westrip, 2010)
;
_computing_structure_refinement
;
SHELXL2014 (Sheldrick, 2015)
;
_computing_structure_solution
;
SHELXS97 (Sheldrick, 2008)
;
_diffrn_ambient_temperature 123(2)
_diffrn_detector_area_resol_mean 28.5714
_diffrn_measured_fraction_theta_full 0.998
_diffrn_measured_fraction_theta_max 0.995
_diffrn_measurement_device_type 'Rigaku Saturn724'
_diffrn_measurement_method dtprofit.ref
_diffrn_radiation_type MoK\a
_diffrn_radiation_wavelength 0.71073
_diffrn_reflns_av_R_equivalents 0.0437
_diffrn_reflns_limit_h_max 17
_diffrn_reflns_limit_h_min -17
_diffrn_reflns_limit_k_max 10
_diffrn_reflns_limit_k_min -14
_diffrn_reflns_limit_l_max 19
_diffrn_reflns_limit_l_min -20
_diffrn_reflns_number 17851
_diffrn_reflns_theta_full 25.242
_diffrn_reflns_theta_max 27.474
_diffrn_reflns_theta_min 3.065
_exptl_absorpt_coefficient_mu 0.932
_exptl_absorpt_correction_T_max 1.0000
_exptl_absorpt_correction_T_min 0.8931
_exptl_absorpt_correction_type multi-scan
_exptl_absorpt_process_details
;
(<i>CrystalClear</i>; Rigaku, 2008)
;
_exptl_crystal_colour yellow
_exptl_crystal_density_diffrn 1.683
_exptl_crystal_density_method 'not measured'
_exptl_crystal_description block
_exptl_crystal_F_000 1148
_exptl_crystal_size_max 0.15
_exptl_crystal_size_mid 0.14
_exptl_crystal_size_min 0.11
_refine_diff_density_max 0.460
_refine_diff_density_min -0.421
_refine_ls_extinction_method none
_refine_ls_goodness_of_fit_ref 1.061
_refine_ls_hydrogen_treatment mixed
_refine_ls_matrix_type full
_refine_ls_number_parameters 337
_refine_ls_number_reflns 5045
_refine_ls_number_restraints 4
_refine_ls_restrained_S_all 1.061
_refine_ls_R_factor_all 0.0590
_refine_ls_R_factor_gt 0.0417
_refine_ls_shift/su_max 0.001
_refine_ls_shift/su_mean 0.000
_refine_ls_structure_factor_coef Fsqd
_refine_ls_weighting_details 'w=1/[\s^2^(Fo^2^)+(0.0400P)^2^+0.5240P] where P=(Fo^2^+2Fc^2^)/3'
_refine_ls_weighting_scheme calc
_refine_ls_wR_factor_gt 0.0828
_refine_ls_wR_factor_ref 0.0898
_reflns_number_gt 3984
_reflns_number_total 5045
_reflns_threshold_expression 'I > 2\s(I)'
_cod_data_source_file wm5395sup1.cif
_cod_data_source_block I
_cod_database_code 2242258
_shelx_space_group_comment
;
The symmetry employed for this shelxl refinement is uniquely defined
by the following loop, which should always be used as a source of
symmetry information in preference to the above space-group names.
They are only intended as comments.
;
_shelx_estimated_absorpt_t_min 0.870
_shelx_estimated_absorpt_t_max 0.903
_shelxl_version_number 2014/6

loop_
_space_group_symop_operation_xyz
'x, y, z'
'-x, y+1/2, -z+1/2'
'-x, -y, -z'
'x, -y-1/2, z-1/2'

loop_
_atom_site_type_symbol
_atom_site_label
_atom_site_fract_x
_atom_site_fract_y
_atom_site_fract_z
_atom_site_U_iso_or_equiv
_atom_site_adp_type
_atom_site_calc_flag
_atom_site_occupancy
S S2 0.34784(7) 0.53580(6) 0.48067(4) 0.0421(2) Uani d 1
Co Co1 0.24302(2) 0.43855(2) 0.24018(2) 0.01606(9) Uani d 1
O O1 0.39231(13) 0.40239(14) 0.23348(10) 0.0187(3) Uani d 1
O O2 0.09507(14) 0.47032(15) 0.24506(13) 0.0285(4) Uani d 1
O O3 0.50179(13) 0.23807(13) 0.35394(10) 0.0236(4) Uani d 1
O O4 0.54960(14) 0.06402(14) 0.40822(11) 0.0300(4) Uani d 1
O O6 0.05056(14) 0.33139(14) 0.36815(11) 0.0292(4) Uani d 1
O O5 0.47102(14) 0.08860(15) 0.26072(10) 0.0297(4) Uani d 1
O O7 0.02144(15) 0.14605(15) 0.36918(13) 0.0393(5) Uani d 1
O O8 -0.06083(17) 0.2472(2) 0.24938(13) 0.0593(7) Uani d 1
N N5 0.50719(15) 0.12943(16) 0.34121(13) 0.0198(4) Uani d 1
N N6 0.00328(15) 0.24137(17) 0.32853(13) 0.0212(4) Uani d 1
N N2 0.19761(15) 0.26188(16) 0.19352(12) 0.0186(4) Uani d 1
N N4 0.20317(14) 0.55097(15) 0.12099(12) 0.0166(4) Uani d 1
N N3 0.29863(14) 0.60458(15) 0.29886(12) 0.0172(4) Uani d 1
N N1 0.28384(14) 0.34360(15) 0.36610(12) 0.0175(4) Uani d 1
C C7 0.18108(19) 0.0673(2) 0.24432(16) 0.0238(5) Uani d 1
H H7A 0.1923 0.0149 0.2929 0.029 Uiso calc 1
C C8 0.1315(2) 0.0304(2) 0.15461(17) 0.0276(6) Uani d 1
H H8A 0.1085 -0.0466 0.1419 0.033 Uiso calc 1
C C6 0.21437(17) 0.18271(19) 0.26220(14) 0.0176(5) Uani d 1
C C4 0.30035(18) 0.1515(2) 0.43295(15) 0.0229(5) Uani d 1
H H4A 0.2909 0.0711 0.4245 0.027 Uiso calc 1
C C10 0.15035(19) 0.2232(2) 0.10636(16) 0.0250(5) Uani d 1
H H10A 0.1398 0.2763 0.0583 0.030 Uiso calc 1
C C9 0.1167(2) 0.1098(2) 0.08414(16) 0.0280(6) Uani d 1
H H9A 0.0846 0.0871 0.0227 0.034 Uiso calc 1
C C5 0.26838(17) 0.22627(19) 0.35760(15) 0.0179(5) Uani d 1
C C2 0.36036(19) 0.3163(2) 0.53060(16) 0.0242(5) Uani d 1
H H2A 0.3905 0.3495 0.5890 0.029 Uiso calc 1
C C1 0.32874(18) 0.3862(2) 0.45197(15) 0.0214(5) Uani d 1
C C3 0.34627(19) 0.1974(2) 0.52047(16) 0.0262(5) Uani d 1
H H3A 0.3674 0.1486 0.5719 0.031 Uiso calc 1
C C14 0.33856(18) 0.8009(2) 0.26565(16) 0.0220(5) Uani d 1
H H14A 0.3370 0.8578 0.2221 0.026 Uiso calc 1
C C16 0.23741(17) 0.66245(19) 0.13919(14) 0.0175(5) Uani d 1
C C19 0.11790(19) 0.6048(2) -0.03804(15) 0.0236(5) Uani d 1
H H19A 0.0759 0.5828 -0.0977 0.028 Uiso calc 1
C C17 0.21498(19) 0.7466(2) 0.07011(15) 0.0232(5) Uani d 1
H H17A 0.2403 0.8226 0.0844 0.028 Uiso calc 1
C C20 0.14367(18) 0.5253(2) 0.03312(15) 0.0224(5) Uani d 1
H H20A 0.1184 0.4492 0.0197 0.027 Uiso calc 1
C C11 0.34248(18) 0.63032(19) 0.38876(15) 0.0202(5) Uani d 1
C C15 0.29568(17) 0.69114(18) 0.23791(14) 0.0166(5) Uani d 1
C C18 0.15527(19) 0.7174(2) -0.01954(15) 0.0242(5) Uani d 1
H H18A 0.1405 0.7726 -0.0666 0.029 Uiso calc 1
C C13 0.38377(18) 0.8247(2) 0.35920(16) 0.0249(5) Uani d 1
H H13A 0.4132 0.8979 0.3793 0.030 Uiso calc 1
C C12 0.38477(19) 0.7396(2) 0.42191(16) 0.0240(5) Uani d 1
H H12B 0.4130 0.7544 0.4851 0.029 Uiso calc 1
H H1WA 0.4237(19) 0.3504(18) 0.2663(15) 0.029 Uiso d 1
H H1WB 0.4339(18) 0.4572(18) 0.2351(17) 0.029 Uiso d 1
H H2WA 0.072(2) 0.430(2) 0.2791(15) 0.029 Uiso d 1
H H2WB 0.0665(19) 0.5317(17) 0.2273(17) 0.029 Uiso d 1

loop_
_atom_site_aniso_label
_atom_site_aniso_U_11
_atom_site_aniso_U_22
_atom_site_aniso_U_33
_atom_site_aniso_U_12
_atom_site_aniso_U_13
_atom_site_aniso_U_23
S2 0.0871(6) 0.0210(3) 0.0148(3) 0.0028(4) 0.0135(3) -0.0002(3)
Co1 0.02039(16) 0.01296(16) 0.01403(17) 0.00085(12) 0.00502(12) 0.00167(12)
O1 0.0214(9) 0.0152(8) 0.0188(8) 0.0018(7) 0.0061(7) 0.0044(6)
O2 0.0270(10) 0.0227(10) 0.0398(11) 0.0072(8) 0.0165(8) 0.0158(8)
O3 0.0325(10) 0.0146(8) 0.0223(9) 0.0043(7) 0.0077(7) 0.0010(7)
O4 0.0419(11) 0.0178(9) 0.0241(9) 0.0056(8) 0.0038(8) 0.0073(7)
O6 0.0407(11) 0.0191(9) 0.0325(9) -0.0100(8) 0.0186(8) -0.0077(7)
O5 0.0388(11) 0.0276(10) 0.0172(9) 0.0020(8) 0.0030(8) -0.0066(7)
O7 0.0359(11) 0.0206(9) 0.0598(12) 0.0024(8) 0.0148(9) 0.0163(9)
O8 0.0515(14) 0.0879(18) 0.0237(11) -0.0330(13) -0.0057(10) 0.0093(11)
N5 0.0200(10) 0.0177(10) 0.0228(10) -0.0004(8) 0.0087(8) -0.0011(8)
N6 0.0193(10) 0.0231(11) 0.0231(11) 0.0000(8) 0.0097(9) 0.0003(9)
N2 0.0214(10) 0.0158(9) 0.0173(10) -0.0014(8) 0.0052(8) 0.0008(8)
N4 0.0178(9) 0.0159(9) 0.0149(9) -0.0006(8) 0.0041(7) 0.0011(7)
N3 0.0192(9) 0.0161(9) 0.0150(9) 0.0023(8) 0.0045(8) -0.0006(8)
N1 0.0206(10) 0.0162(10) 0.0164(9) 0.0025(8) 0.0075(8) 0.0027(8)
C7 0.0293(13) 0.0169(12) 0.0281(13) -0.0005(10) 0.0139(11) 0.0028(10)
C8 0.0337(14) 0.0179(12) 0.0329(14) -0.0062(11) 0.0138(11) -0.0031(10)
C6 0.0184(11) 0.0155(11) 0.0213(12) 0.0029(9) 0.0102(9) 0.0037(9)
C4 0.0254(12) 0.0184(12) 0.0254(13) 0.0023(10) 0.0095(10) 0.0076(10)
C10 0.0328(14) 0.0204(12) 0.0197(12) -0.0018(11) 0.0064(10) 0.0029(10)
C9 0.0340(14) 0.0250(13) 0.0227(13) -0.0054(11) 0.0071(11) -0.0035(10)
C5 0.0188(11) 0.0164(11) 0.0219(12) 0.0012(9) 0.0113(9) 0.0032(9)
C2 0.0275(13) 0.0272(13) 0.0172(12) 0.0040(11) 0.0069(10) 0.0031(10)
C1 0.0252(12) 0.0202(12) 0.0198(12) 0.0029(10) 0.0091(10) 0.0011(10)
C3 0.0288(13) 0.0283(14) 0.0207(12) 0.0032(11) 0.0079(10) 0.0112(10)
C14 0.0214(12) 0.0185(12) 0.0251(13) -0.0028(10) 0.0070(10) 0.0014(10)
C16 0.0165(11) 0.0173(12) 0.0182(11) 0.0013(9) 0.0055(9) 0.0021(9)
C19 0.0265(13) 0.0253(13) 0.0149(11) 0.0013(10) 0.0019(10) 0.0008(10)
C17 0.0315(13) 0.0155(11) 0.0222(12) -0.0021(10) 0.0089(10) 0.0022(9)
C20 0.0271(13) 0.0169(12) 0.0187(12) -0.0019(10) 0.0023(10) -0.0008(9)
C11 0.0227(12) 0.0185(12) 0.0183(12) 0.0050(10) 0.0057(9) 0.0006(9)
C15 0.0176(11) 0.0145(11) 0.0174(11) 0.0024(9) 0.0059(9) 0.0017(9)
C18 0.0296(13) 0.0239(13) 0.0172(12) 0.0022(10) 0.0059(10) 0.0091(10)
C13 0.0235(12) 0.0196(12) 0.0284(13) -0.0027(10) 0.0051(10) -0.0065(10)
C12 0.0264(13) 0.0244(13) 0.0172(12) 0.0011(10) 0.0027(10) -0.0068(10)

loop_
_atom_type_symbol
_atom_type_description
_atom_type_scat_dispersion_real
_atom_type_scat_dispersion_imag
_atom_type_scat_source
C C 0.0033 0.0016 'International Tables Vol C Tables 4.2.6.8 and 6.1.1.4'
N N 0.0061 0.0033 'International Tables Vol C Tables 4.2.6.8 and 6.1.1.4'
O O 0.0106 0.0060 'International Tables Vol C Tables 4.2.6.8 and 6.1.1.4'
S S 0.1246 0.1234 'International Tables Vol C Tables 4.2.6.8 and 6.1.1.4'
Co Co 0.3494 0.9721 'International Tables Vol C Tables 4.2.6.8 and 6.1.1.4'
H H 0.0000 0.0000 'International Tables Vol C Tables 4.2.6.8 and 6.1.1.4'

loop_
_geom_angle_atom_site_label_1
_geom_angle_atom_site_label_2
_geom_angle_atom_site_label_3
_geom_angle
C1 S2 C11 115.45(11)
O2 Co1 O1 178.59(7)
O2 Co1 N3 91.50(7)
O1 Co1 N3 89.90(7)
O2 Co1 N1 89.95(7)
O1 Co1 N1 90.02(7)
N3 Co1 N1 97.24(7)
O2 Co1 N4 88.40(7)
O1 Co1 N4 91.77(7)
N3 Co1 N4 77.10(7)
N1 Co1 N4 174.06(7)
O2 Co1 N2 90.81(7)
O1 Co1 N2 87.81(7)
N3 Co1 N2 174.08(7)
N1 Co1 N2 77.31(7)
N4 Co1 N2 108.41(7)
O4 N5 O5 120.48(18)
O4 N5 O3 119.77(18)
O5 N5 O3 119.74(18)
O8 N6 O7 119.9(2)
O8 N6 O6 120.1(2)
O7 N6 O6 119.96(19)
C10 N2 C6 117.12(19)
C10 N2 Co1 128.32(15)
C6 N2 Co1 114.45(14)
C20 N4 C16 117.03(18)
C20 N4 Co1 127.97(15)
C16 N4 Co1 114.86(13)
C11 N3 C15 117.11(19)
C11 N3 Co1 126.95(15)
C15 N3 Co1 115.77(14)
C1 N1 C5 117.09(18)
C1 N1 Co1 127.03(15)
C5 N1 Co1 115.76(14)
C8 C7 C6 120.0(2)
C7 C8 C9 118.6(2)
N2 C6 C7 121.7(2)
N2 C6 C5 116.40(19)
C7 C6 C5 121.9(2)
C3 C4 C5 119.4(2)
N2 C10 C9 123.9(2)
C10 C9 C8 118.7(2)
N1 C5 C4 122.4(2)
N1 C5 C6 115.68(18)
C4 C5 C6 121.9(2)
C3 C2 C1 118.8(2)
N1 C1 C2 123.3(2)
N1 C1 S2 125.20(17)
C2 C1 S2 111.39(17)
C2 C3 C4 119.0(2)
C15 C14 C13 119.0(2)
N4 C16 C17 121.8(2)
N4 C16 C15 116.12(18)
C17 C16 C15 122.0(2)
C20 C19 C18 118.8(2)
C18 C17 C16 119.9(2)
N4 C20 C19 123.9(2)
N3 C11 C12 123.6(2)
N3 C11 S2 125.44(17)
C12 C11 S2 110.88(16)
N3 C15 C14 122.5(2)
N3 C15 C16 115.36(19)
C14 C15 C16 122.0(2)
C19 C18 C17 118.6(2)
C12 C13 C14 119.4(2)
C13 C12 C11 118.4(2)

loop_
_geom_bond_atom_site_label_1
_geom_bond_atom_site_label_2
_geom_bond_distance
S2 C1 1.761(2)
S2 C11 1.764(2)
Co1 O2 2.0444(18)
Co1 O1 2.0821(17)
Co1 N3 2.1213(18)
Co1 N1 2.1238(17)
Co1 N4 2.1523(18)
Co1 N2 2.1574(18)
O3 N5 1.262(2)
O4 N5 1.241(2)
O6 N6 1.250(2)
O5 N5 1.255(2)
O7 N6 1.238(2)
O8 N6 1.225(2)
N2 C10 1.346(3)
N2 C6 1.351(3)
N4 C20 1.344(3)
N4 C16 1.349(3)
N3 C11 1.337(3)
N3 C15 1.356(3)
N1 C1 1.341(3)
N1 C5 1.355(3)
C7 C8 1.376(3)
C7 C6 1.388(3)
C8 C9 1.376(3)
C6 C5 1.481(3)
C4 C3 1.377(3)
C4 C5 1.384(3)
C10 C9 1.375(3)
C2 C3 1.373(3)
C2 C1 1.390(3)
C14 C15 1.383(3)
C14 C13 1.384(3)
C16 C17 1.388(3)
C16 C15 1.486(3)
C19 C20 1.373(3)
C19 C18 1.373(3)
C17 C18 1.376(3)
C11 C12 1.392(3)
C13 C12 1.369(3)

loop_
_geom_hbond_atom_site_label_D
_geom_hbond_atom_site_label_H
_geom_hbond_atom_site_label_A
_geom_hbond_site_symmetry_A
_geom_hbond_distance_DH
_geom_hbond_distance_HA
_geom_hbond_distance_DA
_geom_hbond_angle_DHA
O2 H2WB O7 2 0.800(16) 2.021(19) 2.766(3) 155(2)
O2 H2WA O6 . 0.835(16) 1.877(17) 2.698(2) 168(3)
O1 H1WB O5 2_655 0.834(16) 1.955(17) 2.789(2) 179(3)
O1 H1WA O3 . 0.798(16) 1.893(16) 2.688(2) 174(3)

_cod_database_fobs_code 2242258
